data_1514960
loop_
_publ_author_name
'Roberts, Thomas D.'
'Tuna, Floriana'
'Malkin, Tamsin L.'
'Kilner, Colin A.'
'Halcrow, Malcolm A.'

_publ_section_title
;
 An iron(ii) complex exhibiting five anhydrous phases, two of which
 interconvert by spin-crossover with wide hysteresis
;
_journal_issue 2
_journal_name_full 'Chemical Science'
_journal_page_first 349
_journal_paper_doi 10.1039/c1sc00584g
_journal_volume 3
_journal_year 2012
_chemical_formula_moiety 'C26 H26 Fe N10, 2[B F4], 2[H2 O]'
_chemical_formula_sum 'C26 H30 B2 F8 Fe N10 O2'
_chemical_formula_weight 744.07
_chemical_name_systematic
;
Bis[2,6-bis(5-methylpyrazol-3-yl)pyridine]iron(II)
ditetrafluoroborate dihydrate
;
_space_group_IT_number 88
_symmetry_cell_setting tetragonal
_symmetry_space_group_name_Hall '-I 4ad'
_symmetry_space_group_name_H-M 'I 41/a :2'
_atom_sites_solution_hydrogens geom
_atom_sites_solution_primary direct
_atom_sites_solution_secondary difmap
_audit_creation_method SHELXL-97
_cell_angle_alpha 90.00
_cell_angle_beta 90.00
_cell_angle_gamma 90.00
_cell_formula_units_Z 8
_cell_length_a 13.7494(19)
_cell_length_b 13.7494(19)
_cell_length_c 35.336(3)
_cell_measurement_reflns_used 35446
_cell_measurement_temperature 150(2)
_cell_measurement_theta_max 28.86
_cell_measurement_theta_min 1.59
_cell_volume 6680.1(14)
_computing_cell_refinement 'APEX 2 software, Bruker Nonius 2004'
_computing_data_collection 'APEX 2 software, Bruker Nonius 2004'
_computing_data_reduction 'SAINT, Bruker Nonius 2004'
_computing_molecular_graphics 'XSEED (Barbour, 2001)'
_computing_publication_material 'local program'
_computing_structure_refinement 'SHELXL-97 (Sheldrick, 1997)'
_computing_structure_solution 'SHELXS-97 (Sheldrick, 1990)'
_diffrn_ambient_temperature 150(2)
_diffrn_detector_area_resol_mean '120 microns'
_diffrn_measured_fraction_theta_full 0.993
_diffrn_measured_fraction_theta_max 0.993
_diffrn_measurement_device_type 'Bruker X8 Apex diffractometer'
_diffrn_measurement_method 'Rotation images'
_diffrn_radiation_monochromator graphite
_diffrn_radiation_source 'rotating anode'
_diffrn_radiation_type MoK\a
_diffrn_radiation_wavelength 0.71073
_diffrn_reflns_av_R_equivalents 0.0855
_diffrn_reflns_av_sigmaI/netI 0.0497
_diffrn_reflns_limit_h_max 18
_diffrn_reflns_limit_h_min -18
_diffrn_reflns_limit_k_max 18
_diffrn_reflns_limit_k_min -17
_diffrn_reflns_limit_l_max 47
_diffrn_reflns_limit_l_min -48
_diffrn_reflns_number 35446
_diffrn_reflns_theta_full 28.86
_diffrn_reflns_theta_max 28.86
_diffrn_reflns_theta_min 1.59
_diffrn_standards_decay_% 0
_diffrn_standards_interval_count 0
_diffrn_standards_interval_time 0
_diffrn_standards_number 0
_exptl_absorpt_coefficient_mu 0.538
_exptl_absorpt_correction_T_max 0.752
_exptl_absorpt_correction_T_min 0.586
_exptl_absorpt_correction_type multi-scan
_exptl_absorpt_process_details
;
Sheldrick, G. M. (2002). SADABS v. 2.03. University of
G/ottingen, Germany.
;
_exptl_crystal_colour brown
_exptl_crystal_density_diffrn 1.480
_exptl_crystal_density_method 'not measured'
_exptl_crystal_description 'rectangular prism'
_exptl_crystal_F_000 3040
_exptl_crystal_size_max 0.41
_exptl_crystal_size_mid 0.32
_exptl_crystal_size_min 0.21
_refine_diff_density_max 0.482
_refine_diff_density_min -0.463
_refine_diff_density_rms 0.054
_refine_ls_extinction_method none
_refine_ls_goodness_of_fit_ref 1.009
_refine_ls_hydrogen_treatment mixed
_refine_ls_matrix_type full
_refine_ls_number_parameters 233
_refine_ls_number_reflns 4363
_refine_ls_number_restraints 2
_refine_ls_restrained_S_all 1.009
_refine_ls_R_factor_all 0.0771
_refine_ls_R_factor_gt 0.0428
_refine_ls_shift/su_max 0.001
_refine_ls_shift/su_mean 0.000
_refine_ls_structure_factor_coef Fsqd
_refine_ls_weighting_details 'calc w=1/[\s^2^(Fo^2^)+(0.0462P)^2^+7.7563P] where P=(Fo^2^+2Fc^2^)/3'
_refine_ls_weighting_scheme calc
_refine_ls_wR_factor_gt 0.1034
_refine_ls_wR_factor_ref 0.1211
_reflns_number_gt 2833
_reflns_number_total 4363
_reflns_threshold_expression >2sigma(I)
_cod_data_source_file c1sc00584g.txt
_cod_data_source_block tr10a
_cod_depositor_comments
;
The following automatic conversions were performed:

'_symmetry_cell_setting' value 'Tetragonal' changed to 'tetragonal'
according to
/usr/data/users/saulius/automatic-downloads/retrospective/RSC/lib/dictionaries/cif_core.dic
dictionary named 'cif_core.dic' version 2.4.2 from 2011-04-26.

Automatic conversion script
Id: cif_fix_values 2281 2013-09-26 08:29:07Z andrius 
;
_cod_original_cell_volume 6680.2(14)
_cod_original_sg_symbol_H-M 'I 41/a'
_cod_database_code 1514960

loop_
_symmetry_equiv_pos_as_xyz
'x, y, z'
'-y+3/4, x+1/4, z+1/4'
'-x, -y+1/2, z'
'y+1/4, -x+1/4, z+1/4'
'x+1/2, y+1/2, z+1/2'
'-y+5/4, x+3/4, z+3/4'
'-x+1/2, -y+1, z+1/2'
'y+3/4, -x+3/4, z+3/4'
'-x, -y, -z'
'y-3/4, -x-1/4, -z-1/4'
'x, y-1/2, -z'
'-y-1/4, x-1/4, -z-1/4'
'-x+1/2, -y+1/2, -z+1/2'
'y-1/4, -x+1/4, -z+1/4'
'x+1/2, y, -z+1/2'
'-y+1/4, x+1/4, -z+1/4'

loop_
_atom_site_label
_atom_site_type_symbol
_atom_site_fract_x
_atom_site_fract_y
_atom_site_fract_z
_atom_site_U_iso_or_equiv
_atom_site_adp_type
_atom_site_occupancy
_atom_site_symmetry_multiplicity
_atom_site_calc_flag
_atom_site_refinement_flags
Fe1 Fe 0.0000 0.2500 0.1250 0.02241(14) Uani 1 4 d S
N2 N 0.0000 0.2500 0.06381(7) 0.0253(5) Uani 1 2 d S
C3 C 0.03520(14) 0.32763(15) 0.04458(6) 0.0275(4) Uani 1 1 d .
C4 C 0.03679(16) 0.33014(17) 0.00501(6) 0.0359(5) Uani 1 1 d .
H4 H 0.0622 0.3848 -0.0082 0.043 Uiso 1 1 calc R
C5 C 0.0000 0.2500 -0.01454(9) 0.0406(8) Uani 1 2 d S
H5 H 0.0000 0.2500 -0.0414 0.049 Uiso 1 2 calc SR
C6 C 0.06989(14) 0.40554(15) 0.06972(6) 0.0284(4) Uani 1 1 d .
N7 N 0.06393(12) 0.38948(12) 0.10740(5) 0.0274(4) Uani 1 1 d .
N8 N 0.09964(13) 0.47183(13) 0.12332(5) 0.0307(4) Uani 1 1 d .
H8 H 0.1041 0.4810 0.1479 0.037 Uiso 1 1 calc R
C9 C 0.12771(15) 0.53838(16) 0.09722(7) 0.0356(5) Uani 1 1 d .
C10 C 0.10933(16) 0.49833(16) 0.06215(7) 0.0353(5) Uani 1 1 d .
H10 H 0.1207 0.5270 0.0381 0.042 Uiso 1 1 calc R
C11 C 0.17031(18) 0.63531(17) 0.10828(8) 0.0470(6) Uani 1 1 d .
H11A H 0.1685 0.6794 0.0865 0.070 Uiso 1 1 calc R
H11B H 0.2378 0.6263 0.1165 0.070 Uiso 1 1 calc R
H11C H 0.1323 0.6632 0.1291 0.070 Uiso 1 1 calc R
Fe12 Fe 0.5000 0.7500 0.1250 0.02284(14) Uani 1 4 d S
N13 N 0.5000 0.7500 0.07004(7) 0.0252(5) Uani 1 2 d S
C14 C 0.47014(14) 0.66959(15) 0.05087(6) 0.0299(4) Uani 1 1 d .
C15 C 0.47059(17) 0.66688(18) 0.01139(6) 0.0381(5) Uani 1 1 d .
H15 H 0.4514 0.6099 -0.0019 0.046 Uiso 1 1 calc R
C16 C 0.5000 0.7500 -0.00808(10) 0.0432(8) Uani 1 2 d S
H16 H 0.5000 0.7500 -0.0350 0.052 Uiso 1 2 calc SR
C17 C 0.43837(14) 0.59372(15) 0.07724(6) 0.0283(4) Uani 1 1 d .
N18 N 0.44769(12) 0.61760(12) 0.11421(5) 0.0263(4) Uani 1 1 d .
N19 N 0.41252(12) 0.54049(12) 0.13401(5) 0.0283(4) Uani 1 1 d .
H19 H 0.4097 0.5376 0.1589 0.034 Uiso 1 1 calc R
C20 C 0.38210(15) 0.46825(15) 0.11036(7) 0.0328(5) Uani 1 1 d .
C21 C 0.39722(16) 0.50013(15) 0.07368(7) 0.0345(5) Uani 1 1 d .
H21 H 0.3829 0.4662 0.0509 0.041 Uiso 1 1 calc R
C22 C 0.34167(18) 0.37422(17) 0.12549(8) 0.0444(6) Uani 1 1 d .
H22A H 0.3946 0.3272 0.1287 0.067 Uiso 1 1 calc R
H22B H 0.2937 0.3482 0.1076 0.067 Uiso 1 1 calc R
H22C H 0.3104 0.3860 0.1500 0.067 Uiso 1 1 calc R
B23 B 0.1607(2) 0.4971(2) 0.22316(8) 0.0402(6) Uani 1 1 d .
F24 F 0.23907(12) 0.55419(15) 0.23473(6) 0.0773(6) Uani 1 1 d .
F25 F 0.10447(12) 0.47825(14) 0.25494(5) 0.0706(5) Uani 1 1 d .
F26 F 0.19559(13) 0.41229(12) 0.20725(5) 0.0707(5) Uani 1 1 d .
F27 F 0.10560(15) 0.54934(14) 0.19733(5) 0.0785(6) Uani 1 1 d .
O28 O 0.42694(14) 0.51701(16) 0.21054(5) 0.0522(5) Uani 1 1 d D
H28A H 0.3749(19) 0.527(3) 0.2242(9) 0.088(12) Uiso 1 1 d D
H28B H 0.4765(18) 0.506(2) 0.2252(8) 0.077(11) Uiso 1 1 d D

loop_
_atom_site_aniso_label
_atom_site_aniso_U_11
_atom_site_aniso_U_22
_atom_site_aniso_U_33
_atom_site_aniso_U_23
_atom_site_aniso_U_13
_atom_site_aniso_U_12
Fe1 0.02185(19) 0.02185(19) 0.0235(3) 0.000 0.000 0.000
N2 0.0241(12) 0.0255(12) 0.0264(12) 0.000 0.000 0.0000(10)
C3 0.0226(10) 0.0304(10) 0.0296(11) 0.0027(8) 0.0015(8) 0.0015(8)
C4 0.0376(12) 0.0413(12) 0.0287(11) 0.0072(10) 0.0044(9) 0.0019(10)
C5 0.0446(19) 0.054(2) 0.0230(15) 0.000 0.000 0.0035(16)
C6 0.0247(10) 0.0266(10) 0.0339(11) 0.0057(8) 0.0010(8) 0.0001(8)
N7 0.0260(9) 0.0234(9) 0.0329(10) 0.0008(7) -0.0008(7) -0.0020(7)
N8 0.0296(9) 0.0256(9) 0.0368(10) -0.0026(7) -0.0035(8) -0.0026(7)
C9 0.0251(10) 0.0274(11) 0.0543(15) 0.0042(10) -0.0010(10) -0.0008(9)
C10 0.0316(11) 0.0301(11) 0.0443(13) 0.0101(10) 0.0024(10) -0.0037(9)
C11 0.0399(13) 0.0278(12) 0.0732(18) 0.0019(12) -0.0074(13) -0.0061(10)
Fe12 0.02019(18) 0.02019(18) 0.0281(3) 0.000 0.000 0.000
N13 0.0229(12) 0.0251(12) 0.0277(12) 0.000 0.000 0.0001(10)
C14 0.0268(10) 0.0299(11) 0.0330(11) -0.0033(9) -0.0012(9) -0.0018(9)
C15 0.0388(13) 0.0405(13) 0.0351(12) -0.0068(10) -0.0022(10) -0.0057(10)
C16 0.049(2) 0.051(2) 0.0299(16) 0.000 0.000 -0.0057(17)
C17 0.0246(10) 0.0258(10) 0.0346(11) -0.0043(8) -0.0022(8) 0.0005(8)
N18 0.0215(8) 0.0220(8) 0.0353(9) 0.0010(7) 0.0004(7) -0.0008(6)
N19 0.0233(8) 0.0240(8) 0.0377(10) 0.0042(7) 0.0011(7) 0.0001(7)
C20 0.0241(10) 0.0252(10) 0.0491(13) -0.0017(10) -0.0030(9) -0.0015(8)
C21 0.0310(11) 0.0271(11) 0.0453(14) -0.0055(9) -0.0031(10) -0.0025(9)
C22 0.0382(13) 0.0282(12) 0.0668(17) 0.0038(11) -0.0002(12) -0.0064(10)
B23 0.0351(14) 0.0443(16) 0.0410(15) -0.0049(12) 0.0008(12) -0.0004(12)
F24 0.0429(9) 0.0882(14) 0.1009(14) -0.0485(12) 0.0142(9) -0.0081(9)
F25 0.0576(10) 0.0823(12) 0.0720(12) 0.0261(9) 0.0267(9) 0.0237(9)
F26 0.0678(11) 0.0497(9) 0.0946(14) -0.0196(9) 0.0230(10) -0.0031(8)
F27 0.1090(15) 0.0810(13) 0.0456(10) -0.0065(9) -0.0191(10) 0.0255(11)
O28 0.0347(10) 0.0789(14) 0.0432(11) 0.0135(10) 0.0000(9) 0.0018(10)

loop_
_atom_type_symbol
_atom_type_description
_atom_type_scat_dispersion_real
_atom_type_scat_dispersion_imag
_atom_type_scat_source
C C 0.0033 0.0016 'International Tables Vol C Tables 4.2.6.8 and 6.1.1.4'
H H 0.0000 0.0000 'International Tables Vol C Tables 4.2.6.8 and 6.1.1.4'
N N 0.0061 0.0033 'International Tables Vol C Tables 4.2.6.8 and 6.1.1.4'
F F 0.0171 0.0103 'International Tables Vol C Tables 4.2.6.8 and 6.1.1.4'
B B 0.0013 0.0007 'International Tables Vol C Tables 4.2.6.8 and 6.1.1.4'
Fe Fe 0.3463 0.8444 'International Tables Vol C Tables 4.2.6.8 and 6.1.1.4'
O O 0.0106 0.0060 'International Tables Vol C Tables 4.2.6.8 and 6.1.1.4'

loop_
_geom_angle_atom_site_label_1
_geom_angle_atom_site_label_2
_geom_angle_atom_site_label_3
_geom_angle
_geom_angle_site_symmetry_1
_geom_angle_site_symmetry_3
N2 Fe1 N2 180.00 . 14
N2 Fe1 N7 73.58(5) . .
N7 Fe1 N7 147.15(9) 3 .
N2 Fe1 N7 106.42(5) . 14
N7 Fe1 N7 94.59(2) . 14
C3 N2 C3 119.8(2) 3 .
C3 N2 Fe1 120.10(12) 3 .
C3 N2 Fe1 120.10(12) . .
N2 C3 C4 121.8(2) . .
N2 C3 C6 112.75(18) . .
C4 C3 C6 125.5(2) . .
C5 C4 C3 118.0(2) . .
C4 C5 C4 120.7(3) . 3
N7 C6 C10 110.95(19) . .
N7 C6 C3 117.14(18) . .
C10 C6 C3 131.9(2) . .
C6 N7 N8 104.48(16) . .
C6 N7 Fe1 116.43(13) . .
N8 N7 Fe1 139.06(14) . .
C9 N8 N7 112.62(18) . .
N8 C9 C10 106.84(19) . .
N8 C9 C11 122.1(2) . .
C10 C9 C11 131.1(2) . .
C9 C10 C6 105.1(2) . .
N13 Fe12 N13 180.00 . 14_565
N13 Fe12 N18 78.98(5) . .
N18 Fe12 N18 157.95(10) . 3_665
N13 Fe12 N18 101.02(5) . 14_565
N18 Fe12 N18 92.095(19) . 14_565
C14 N13 C14 120.3(3) . 3_665
C14 N13 Fe12 119.86(13) . .
C14 N13 Fe12 119.86(13) 3_665 .
N13 C14 C15 121.2(2) . .
N13 C14 C17 110.61(18) . .
C15 C14 C17 128.2(2) . .
C16 C15 C14 118.2(2) . .
N18 C17 C21 110.20(19) . .
N18 C17 C14 114.39(17) . .
C21 C17 C14 135.4(2) . .
C17 N18 N19 105.89(16) . .
C17 N18 Fe12 116.13(13) . .
N19 N18 Fe12 137.91(14) . .
N18 N19 C20 111.22(18) . .
N19 C20 C21 107.28(19) . .
N19 C20 C22 121.4(2) . .
C21 C20 C22 131.3(2) . .
C20 C21 C17 105.4(2) . .
F26 B23 F27 111.1(2) . .
F26 B23 F25 111.5(2) . .
F27 B23 F25 109.0(2) . .
F26 B23 F24 109.0(2) . .
F27 B23 F24 108.9(2) . .
F25 B23 F24 107.3(2) . .
H28A O28 H28B 110(3) . .

loop_
_geom_bond_atom_site_label_1
_geom_bond_atom_site_label_2
_geom_bond_distance
Fe1 N2 2.162(2)
Fe1 N7 2.1994(16)
N2 C3 1.355(2)
C3 C4 1.399(3)
C3 C6 1.471(3)
C4 C5 1.395(3)
C6 N7 1.352(3)
C6 C10 1.412(3)
N7 N8 1.356(2)
N8 C9 1.355(3)
C9 C10 1.380(3)
C9 C11 1.507(3)
Fe12 N13 1.942(2)
Fe12 N18 1.9941(16)
N13 C14 1.360(2)
C14 C15 1.395(3)
C14 C17 1.465(3)
C15 C16 1.394(3)
C17 N18 1.353(3)
C17 C21 1.411(3)
N18 N19 1.359(2)
N19 C20 1.364(3)
C20 C21 1.384(3)
C20 C22 1.505(3)
B23 F26 1.380(3)
B23 F27 1.386(3)
B23 F25 1.388(3)
B23 F24 1.395(3)
O28 H28A 0.874(18)
O28 H28B 0.869(18)

loop_
_geom_hbond_atom_site_label_D
_geom_hbond_atom_site_label_H
_geom_hbond_atom_site_label_A
_geom_hbond_distance_DH
_geom_hbond_distance_HA
_geom_hbond_distance_DA
_geom_hbond_angle_DHA
_geom_hbond_site_symmetry_A
N8 H8 F27 0.88 1.98 2.825(3) 159.8 .
N19 H19 O28 0.88 1.86 2.731(3) 168.4 .
O28 H28A F24 0.874(18) 1.94(2) 2.769(3) 158(3) .
O28 H28B F25 0.869(18) 1.93(2) 2.780(2) 165(3) 15
